data_2019544
loop_
_publ_author_name
'Atria, Ana Mar\'ia'
'Garland, Maria Teresa'
'Baggio, Ricardo'

_publ_section_title
;
 Two nickel(II) bis[(pyridin-2-yl)methyl]amine complexes with homophthalic
 and benzene-1,2,4,5-tetracarboxylic acids
;
_journal_issue 6
_journal_name_full 'Acta Crystallographica Section C'
_journal_page_first 541
_journal_page_last 546
_journal_paper_doi 10.1107/S2053229614008134
_journal_volume 70
_journal_year 2014
_chemical_formula_iupac
;
[Ni2 (C10 H2 O8) (C12 H13 N3)2 (H2 O)2],
[Ni (C12 H13 N3) (H2 O)3]2 (C10 H2 O8), 6H2 O'
;
_chemical_formula_moiety 'C34 H32 N6 Ni2 O10, 2(C12 H19 N3 Ni O3 2+), C10 H2 O8 4-, 6(H2 O)'
_chemical_formula_sum 'C68 H84 N12 Ni4 O30'
_chemical_formula_weight 1784.32
_chemical_name_systematic
;(\m-Benzene-1,2,4,5-tetracarboxylato-\k^4^<i>O</i>^1^,<i>O</i>^2^:<i>O</i>^4^,<i>O</i>^5^)bis(aqua{bis[(pyridin-2-yl)methyl]amine-\k^3^<i>N</i>,<i>N</i>',<i>N</i>''}nickel(II))
bis{triaquabis[(pyridin-2-yl)methyl]amine-\k^3^<i>N</i>,<i>N</i>',<i>N</i>''}nickel(II)}
benzene-1,2,4,5-tetracarboxylate hexahydrate
;
_space_group_IT_number 2
_symmetry_cell_setting triclinic
_symmetry_space_group_name_Hall '-P 1'
_symmetry_space_group_name_H-M 'P -1'
_atom_sites_solution_hydrogens geom
_atom_sites_solution_primary direct
_atom_sites_solution_secondary difmap
_audit_creation_method SHELXL-97
_cell_angle_alpha 85.0080(10)
_cell_angle_beta 82.8230(10)
_cell_angle_gamma 65.2930(8)
_cell_formula_units_Z 1
_cell_length_a 9.8485(6)
_cell_length_b 10.7208(6)
_cell_length_c 19.4924(11)
_cell_measurement_reflns_used 6234
_cell_measurement_temperature 298(2)
_cell_measurement_theta_max 26.12
_cell_measurement_theta_min 2.34
_cell_volume 1853.65(19)
_computing_cell_refinement 'SAINT-NT (Bruker, 2002)'
_computing_data_collection 'SMART (Bruker, 2001)'
_computing_data_reduction 'SAINT-NT (Bruker, 2002)'
_computing_molecular_graphics 'SHELXTL (Sheldrick, 2008)'
_computing_publication_material 'SHELXTL (Sheldrick, 2008) and PLATON (Spek, 2009)'
_computing_structure_refinement 'SHELXL97 Sheldrick, 2008)'
_computing_structure_solution 'SHELXS97 (Sheldrick, 2008)'
_diffrn_ambient_temperature 298(2)
_diffrn_measured_fraction_theta_full 0.993
_diffrn_measured_fraction_theta_max 0.892
_diffrn_measurement_device_type 'Bruker SMART CCD area-detector'
_diffrn_measurement_method 'CCD rotation images, thin slices'
_diffrn_radiation_monochromator graphite
_diffrn_radiation_source 'fine-focus sealed tube'
_diffrn_radiation_type MoK\a
_diffrn_radiation_wavelength 0.71073
_diffrn_reflns_av_R_equivalents 0.0151
_diffrn_reflns_av_sigmaI/netI 0.0237
_diffrn_reflns_limit_h_max 12
_diffrn_reflns_limit_h_min -12
_diffrn_reflns_limit_k_max 13
_diffrn_reflns_limit_k_min -13
_diffrn_reflns_limit_l_max 24
_diffrn_reflns_limit_l_min -25
_diffrn_reflns_number 15507
_diffrn_reflns_theta_full 25.00
_diffrn_reflns_theta_max 27.91
_diffrn_reflns_theta_min 2.09
_exptl_absorpt_coefficient_mu 1.096
_exptl_absorpt_correction_T_max 0.93
_exptl_absorpt_correction_T_min 0.65
_exptl_absorpt_correction_type multi-scan
_exptl_absorpt_process_details '(SADABS in SAINT-NT; Bruker, 2002)'
_exptl_crystal_colour blue
_exptl_crystal_density_diffrn 1.598
_exptl_crystal_density_method 'not measured'
_exptl_crystal_description plate
_exptl_crystal_F_000 928
_exptl_crystal_size_max 0.41
_exptl_crystal_size_mid 0.37
_exptl_crystal_size_min 0.07
_refine_diff_density_max 0.603
_refine_diff_density_min -0.313
_refine_ls_extinction_method none
_refine_ls_goodness_of_fit_ref 1.087
_refine_ls_hydrogen_treatment mixed
_refine_ls_matrix_type full
_refine_ls_number_parameters 562
_refine_ls_number_reflns 7916
_refine_ls_number_restraints 24
_refine_ls_restrained_S_all 1.088
_refine_ls_R_factor_all 0.0365
_refine_ls_R_factor_gt 0.0320
_refine_ls_shift/su_max 0.001
_refine_ls_shift/su_mean 0.000
_refine_ls_structure_factor_coef Fsqd
_refine_ls_weighting_details 'calc w=1/[\s^2^(Fo^2^)+(0.0481P)^2^+0.4178P] where P=(Fo^2^+2Fc^2^)/3'
_refine_ls_weighting_scheme calc
_refine_ls_wR_factor_gt 0.0836
_refine_ls_wR_factor_ref 0.0865
_reflns_number_gt 6969
_reflns_number_total 7916
_reflns_threshold_expression I>2\s(I)
_cod_data_source_file uk3094sup1.cif
_cod_data_source_block II
_cod_depositor_comments 'Adding full bibliography for 2019543--2019544.cif.'
_cod_original_sg_symbol_H-M ' P -1'
_cod_database_code 2019544
_cod_database_fobs_code 2019544

loop_
_symmetry_equiv_pos_as_xyz
'x, y, z'
'-x, -y, -z'

loop_
_atom_site_type_symbol
_atom_site_label
_atom_site_fract_x
_atom_site_fract_y
_atom_site_fract_z
_atom_site_U_iso_or_equiv
_atom_site_adp_type
_atom_site_calc_flag
_atom_site_refinement_flags
_atom_site_occupancy
_atom_site_symmetry_multiplicity
Ni Ni1 0.86938(2) 0.65317(2) 0.387961(11) 0.02431(7) Uani d . 1 1
Ni Ni2 0.73509(2) 0.30305(2) 0.105617(11) 0.02524(7) Uani d . 1 1
N N11 0.89448(17) 0.83613(15) 0.39166(8) 0.0292(3) Uani d . 1 1
N N21 1.09898(17) 0.57239(17) 0.39571(8) 0.0327(3) Uani d D 1 1
H H21N 1.117(2) 0.5022(16) 0.4229(10) 0.039 Uiso d D 1 1
N N31 0.93585(17) 0.65210(15) 0.28392(8) 0.0297(3) Uani d . 1 1
C C11 0.7954(2) 0.9644(2) 0.37731(11) 0.0382(4) Uani d . 1 1
H H11 0.7041 0.9769 0.3626 0.046 Uiso calc R 1 1
C C21 0.8235(3) 1.0778(2) 0.38356(12) 0.0518(6) Uani d . 1 1
H H21 0.7519 1.1656 0.3741 0.062 Uiso calc R 1 1
C C31 0.9595(4) 1.0592(3) 0.40408(14) 0.0619(7) Uani d . 1 1
H H31 0.9812 1.1342 0.4091 0.074 Uiso calc R 1 1
C C41 1.0623(3) 0.9284(3) 0.41701(13) 0.0551(6) Uani d . 1 1
H H41 1.1555 0.9137 0.4303 0.066 Uiso calc R 1 1
C C51 1.0275(2) 0.8184(2) 0.41032(10) 0.0365(4) Uani d . 1 1
C C61 1.1339(2) 0.6735(2) 0.42659(13) 0.0473(5) Uani d . 1 1
H H61A 1.2354 0.6614 0.4097 0.057 Uiso calc R 1 1
H H61B 1.1301 0.6573 0.4764 0.057 Uiso calc R 1 1
C C71 1.1790(2) 0.5274(3) 0.32723(12) 0.0512(6) Uani d . 1 1
H H71A 1.2140 0.4284 0.3260 0.061 Uiso calc R 1 1
H H71B 1.2666 0.5483 0.3209 0.061 Uiso calc R 1 1
C C81 1.0852(2) 0.5931(2) 0.26809(11) 0.0376(4) Uani d . 1 1
C C91 1.1482(3) 0.5879(3) 0.20003(12) 0.0556(6) Uani d . 1 1
H H91 1.2518 0.5455 0.1897 0.067 Uiso calc R 1 1
C C101 1.0558(3) 0.6462(3) 0.14788(12) 0.0571(6) Uani d . 1 1
H H101 1.0963 0.6438 0.1020 0.068 Uiso calc R 1 1
C C111 0.9027(3) 0.7082(2) 0.16443(11) 0.0483(5) Uani d . 1 1
H H111 0.8381 0.7485 0.1301 0.058 Uiso calc R 1 1
C C121 0.8475(2) 0.7092(2) 0.23289(10) 0.0368(4) Uani d . 1 1
H H121 0.7442 0.7515 0.2442 0.044 Uiso calc R 1 1
N N12 0.92631(17) 0.17616(15) 0.15501(8) 0.0292(3) Uani d . 1 1
N N22 0.70576(19) 0.42348(16) 0.18884(9) 0.0336(4) Uani d D 1 1
H H22N 0.666(2) 0.5074(11) 0.1768(11) 0.040 Uiso d D 1 1
N N32 0.62005(17) 0.21498(16) 0.17317(8) 0.0311(3) Uani d . 1 1
C C12 1.0065(2) 0.0405(2) 0.15041(10) 0.0349(4) Uani d . 1 1
H H12 0.9860 -0.0049 0.1173 0.042 Uiso calc R 1 1
C C22 1.1178(2) -0.0348(2) 0.19231(11) 0.0407(5) Uani d . 1 1
H H22 1.1706 -0.1291 0.1878 0.049 Uiso calc R 1 1
C C32 1.1496(2) 0.0323(2) 0.24112(11) 0.0453(5) Uani d . 1 1
H H32 1.2257 -0.0159 0.2696 0.054 Uiso calc R 1 1
C C42 1.0669(2) 0.1719(2) 0.24712(12) 0.0451(5) Uani d . 1 1
H H42 1.0861 0.2190 0.2798 0.054 Uiso calc R 1 1
C C52 0.9548(2) 0.2409(2) 0.20384(10) 0.0344(4) Uani d . 1 1
C C62 0.8572(2) 0.3926(2) 0.20759(12) 0.0426(5) Uani d . 1 1
H H62A 0.8501 0.4217 0.2541 0.051 Uiso calc R 1 1
H H62B 0.9024 0.4432 0.1763 0.051 Uiso calc R 1 1
C C72 0.6044(3) 0.3974(2) 0.24439(12) 0.0466(5) Uani d . 1 1
H H72A 0.5092 0.4775 0.2474 0.056 Uiso calc R 1 1
H H72B 0.6470 0.3859 0.2880 0.056 Uiso calc R 1 1
C C82 0.5750(2) 0.2728(2) 0.23503(10) 0.0342(4) Uani d . 1 1
C C92 0.5004(2) 0.2221(2) 0.28741(11) 0.0448(5) Uani d . 1 1
H H92 0.4718 0.2618 0.3304 0.054 Uiso calc R 1 1
C C102 0.4694(3) 0.1133(3) 0.27522(13) 0.0523(6) Uani d . 1 1
H H102 0.4171 0.0801 0.3095 0.063 Uiso calc R 1 1
C C112 0.5162(3) 0.0529(3) 0.21160(13) 0.0490(6) Uani d . 1 1
H H112 0.4975 -0.0218 0.2024 0.059 Uiso calc R 1 1
C C122 0.5915(2) 0.1072(2) 0.16249(11) 0.0390(5) Uani d . 1 1
H H122 0.6241 0.0669 0.1197 0.047 Uiso calc R 1 1
O O13 0.38940(14) 0.72407(13) 0.07835(7) 0.0322(3) Uani d . 1 1
O O23 0.56320(17) 0.73292(15) 0.13791(7) 0.0423(3) Uani d . 1 1
O O33 0.68113(15) 0.62855(13) -0.02583(8) 0.0366(3) Uani d . 1 1
O O43 0.85608(15) 0.70986(15) -0.03987(10) 0.0522(4) Uani d . 1 1
C C13 0.38596(19) 1.02223(17) 0.05253(9) 0.0266(4) Uani d . 1 1
H H13 0.3084 1.0380 0.0878 0.032 Uiso calc R 1 1
C C23 0.49120(18) 0.88841(17) 0.04133(9) 0.0237(3) Uani d . 1 1
C C33 0.60597(18) 0.86647(17) -0.01208(9) 0.0245(3) Uani d . 1 1
C C43 0.48171(19) 0.77153(17) 0.08953(9) 0.0265(4) Uani d . 1 1
C C53 0.72385(19) 0.72304(17) -0.02725(10) 0.0280(4) Uani d . 1 1
O O14 0.46858(16) 0.69176(14) 0.45087(8) 0.0393(3) Uani d . 1 1
O O24 0.64556(13) 0.72099(13) 0.37746(6) 0.0294(3) Uani d . 1 1
O O34 0.81310(14) 0.65154(12) 0.49520(6) 0.0298(3) Uani d . 1 1
O O44 0.82825(16) 0.75958(14) 0.58413(7) 0.0406(3) Uani d . 1 1
C C14 0.40566(19) 0.99632(18) 0.45498(9) 0.0246(3) Uani d . 1 1
H H14 0.3419 0.9937 0.4243 0.030 Uiso calc R 1 1
C C24 0.53018(18) 0.87609(17) 0.46901(9) 0.0231(3) Uani d . 1 1
C C34 0.62721(18) 0.87996(17) 0.51503(9) 0.0229(3) Uani d . 1 1
C C44 0.55201(18) 0.75083(17) 0.43124(9) 0.0250(3) Uani d . 1 1
C C54 0.76667(19) 0.75516(17) 0.53266(9) 0.0255(3) Uani d . 1 1
O O1W 0.89054(16) 0.44803(13) 0.38595(7) 0.0355(3) Uani d D 1 1
H H1WA 0.9691(13) 0.3815(17) 0.3980(11) 0.043 Uiso d D 1 1
H H1WB 0.8181(14) 0.427(2) 0.4012(11) 0.043 Uiso d D 1 1
O O2W 0.52974(16) 0.43747(14) 0.07384(9) 0.0416(4) Uani d D 1 1
H H2WA 0.471(2) 0.410(2) 0.0592(12) 0.050 Uiso d D 1 1
H H2WB 0.489(2) 0.5225(10) 0.0753(13) 0.050 Uiso d D 1 1
O O3W 0.77663(15) 0.17377(13) 0.02531(7) 0.0309(3) Uani d D 1 1
H H3WA 0.7214(17) 0.206(2) -0.0069(8) 0.037 Uiso d D 1 1
H H3WB 0.8619(11) 0.1694(16) 0.0105(10) 0.037 Uiso d D 1 1
O O4W 0.84376(16) 0.40591(15) 0.04555(9) 0.0445(4) Uani d D 1 1
H H4WA 0.798(2) 0.4736(18) 0.0202(11) 0.053 Uiso d D 1 1
H H4WB 0.9340(12) 0.392(2) 0.0418(12) 0.053 Uiso d D 1 1
O O5W 0.62544(19) 0.41145(16) 0.42080(8) 0.0485(4) Uani d D 1 1
H H5WA 0.572(2) 0.4963(10) 0.4270(12) 0.058 Uiso d D 1 1
H H5WB 0.602(3) 0.3695(19) 0.4556(9) 0.058 Uiso d D 1 1
O O6W 0.4270(2) 0.7324(2) 0.27846(10) 0.0684(5) Uani d D 1 1
H H6WA 0.464(3) 0.742(3) 0.2376(6) 0.082 Uiso d D 1 1
H H6WB 0.499(2) 0.708(3) 0.3036(11) 0.082 Uiso d D 1 1
O O7W 0.92981(16) 0.88579(15) 0.02230(8) 0.0403(3) Uani d D 1 1
H H7WA 0.8597(17) 0.9619(10) 0.0243(12) 0.048 Uiso d D 1 1
H H7WB 0.907(2) 0.8344(17) 0.0004(11) 0.048 Uiso d D 1 1

loop_
_atom_site_aniso_label
_atom_site_aniso_U_11
_atom_site_aniso_U_22
_atom_site_aniso_U_33
_atom_site_aniso_U_12
_atom_site_aniso_U_13
_atom_site_aniso_U_23
Ni1 0.02213(12) 0.02136(12) 0.02693(13) -0.00661(9) -0.00231(9) -0.00046(9)
Ni2 0.02518(12) 0.02285(12) 0.02769(13) -0.00958(9) -0.00516(9) 0.00117(9)
N11 0.0310(8) 0.0272(8) 0.0304(8) -0.0134(7) -0.0018(6) 0.0002(6)
N21 0.0271(8) 0.0314(9) 0.0338(9) -0.0072(7) -0.0058(7) 0.0062(7)
N31 0.0297(8) 0.0268(8) 0.0300(8) -0.0098(6) -0.0010(6) 0.0003(6)
C11 0.0406(11) 0.0301(10) 0.0405(11) -0.0124(9) -0.0022(9) 0.0026(8)
C21 0.0727(17) 0.0290(11) 0.0500(13) -0.0191(11) -0.0010(12) 0.0005(9)
C31 0.097(2) 0.0496(15) 0.0613(16) -0.0513(16) -0.0092(15) -0.0011(12)
C41 0.0644(16) 0.0653(17) 0.0583(15) -0.0474(14) -0.0157(12) 0.0029(12)
C51 0.0399(11) 0.0415(11) 0.0344(10) -0.0231(9) -0.0053(8) 0.0021(8)
C61 0.0366(11) 0.0508(13) 0.0588(14) -0.0194(10) -0.0206(10) 0.0066(11)
C71 0.0279(10) 0.0614(15) 0.0439(12) 0.0003(10) 0.0001(9) 0.0002(11)
C81 0.0327(10) 0.0352(11) 0.0376(11) -0.0088(9) 0.0024(8) -0.0005(8)
C91 0.0420(13) 0.0657(16) 0.0452(13) -0.0129(12) 0.0128(10) -0.0034(12)
C101 0.0656(17) 0.0691(17) 0.0309(12) -0.0259(14) 0.0069(11) 0.0001(11)
C111 0.0587(14) 0.0528(14) 0.0345(11) -0.0250(12) -0.0087(10) 0.0093(10)
C121 0.0385(11) 0.0343(10) 0.0359(10) -0.0136(9) -0.0071(8) 0.0045(8)
N12 0.0299(8) 0.0273(8) 0.0310(8) -0.0120(6) -0.0063(6) 0.0016(6)
N22 0.0387(9) 0.0221(8) 0.0371(9) -0.0083(7) -0.0084(7) -0.0021(7)
N32 0.0295(8) 0.0302(8) 0.0315(8) -0.0106(7) -0.0045(6) 0.0026(6)
C12 0.0358(10) 0.0310(10) 0.0347(10) -0.0106(8) -0.0036(8) -0.0008(8)
C22 0.0338(10) 0.0341(11) 0.0442(12) -0.0057(9) -0.0028(9) 0.0047(9)
C32 0.0334(10) 0.0536(14) 0.0415(12) -0.0093(10) -0.0143(9) 0.0074(10)
C42 0.0417(12) 0.0544(14) 0.0423(12) -0.0192(11) -0.0163(10) -0.0026(10)
C52 0.0339(10) 0.0344(10) 0.0378(10) -0.0157(8) -0.0078(8) -0.0012(8)
C62 0.0483(12) 0.0344(11) 0.0503(13) -0.0177(10) -0.0179(10) -0.0065(9)
C72 0.0544(14) 0.0396(12) 0.0405(12) -0.0148(10) 0.0049(10) -0.0124(9)
C82 0.0288(9) 0.0320(10) 0.0328(10) -0.0046(8) -0.0017(8) 0.0019(8)
C92 0.0370(11) 0.0519(13) 0.0341(11) -0.0096(10) 0.0012(9) 0.0046(9)
C102 0.0456(13) 0.0656(16) 0.0481(14) -0.0295(12) -0.0046(10) 0.0206(12)
C112 0.0519(13) 0.0531(14) 0.0531(14) -0.0337(12) -0.0106(11) 0.0129(11)
C122 0.0431(11) 0.0409(11) 0.0385(11) -0.0226(10) -0.0069(9) 0.0031(9)
O13 0.0347(7) 0.0292(7) 0.0381(7) -0.0186(6) -0.0081(6) 0.0060(5)
O23 0.0504(9) 0.0413(8) 0.0423(8) -0.0238(7) -0.0234(7) 0.0157(6)
O33 0.0299(7) 0.0215(6) 0.0593(9) -0.0103(5) -0.0099(6) 0.0004(6)
O43 0.0217(7) 0.0294(8) 0.1024(14) -0.0077(6) 0.0034(8) -0.0149(8)
C13 0.0226(8) 0.0248(9) 0.0318(9) -0.0097(7) -0.0009(7) -0.0011(7)
C23 0.0226(8) 0.0213(8) 0.0288(9) -0.0104(7) -0.0058(7) 0.0025(7)
C33 0.0202(8) 0.0203(8) 0.0329(9) -0.0076(7) -0.0058(7) 0.0003(7)
C43 0.0274(9) 0.0213(8) 0.0283(9) -0.0081(7) -0.0018(7) 0.0006(7)
C53 0.0247(9) 0.0216(8) 0.0358(10) -0.0074(7) -0.0050(7) 0.0002(7)
O14 0.0398(8) 0.0343(7) 0.0493(8) -0.0221(6) 0.0054(6) -0.0079(6)
O24 0.0229(6) 0.0324(7) 0.0296(7) -0.0075(5) -0.0013(5) -0.0059(5)
O34 0.0325(7) 0.0212(6) 0.0277(6) -0.0028(5) -0.0039(5) -0.0008(5)
O44 0.0393(8) 0.0311(7) 0.0415(8) 0.0002(6) -0.0194(6) -0.0053(6)
C14 0.0232(8) 0.0262(9) 0.0246(8) -0.0101(7) -0.0048(6) 0.0004(7)
C24 0.0204(8) 0.0206(8) 0.0252(8) -0.0064(6) 0.0010(6) -0.0009(6)
C34 0.0201(8) 0.0207(8) 0.0247(8) -0.0056(6) -0.0018(6) 0.0000(6)
C44 0.0209(8) 0.0212(8) 0.0296(9) -0.0045(7) -0.0064(7) -0.0001(7)
C54 0.0237(8) 0.0223(8) 0.0268(9) -0.0063(7) -0.0028(7) 0.0017(7)
O1W 0.0334(7) 0.0256(7) 0.0435(8) -0.0085(6) -0.0046(6) 0.0010(6)
O2W 0.0345(8) 0.0258(7) 0.0665(10) -0.0102(6) -0.0232(7) 0.0028(7)
O3W 0.0305(7) 0.0307(7) 0.0309(7) -0.0112(6) -0.0068(5) 0.0000(5)
O4W 0.0260(7) 0.0390(8) 0.0642(10) -0.0131(6) -0.0082(7) 0.0239(7)
O5W 0.0579(10) 0.0347(8) 0.0489(9) -0.0187(8) 0.0117(8) -0.0067(7)
O6W 0.0612(12) 0.0782(14) 0.0539(11) -0.0149(11) -0.0140(9) -0.0025(10)
O7W 0.0400(8) 0.0335(8) 0.0486(9) -0.0154(6) -0.0061(7) -0.0041(7)

loop_
_atom_type_symbol
_atom_type_description
_atom_type_scat_dispersion_real
_atom_type_scat_dispersion_imag
_atom_type_scat_source
C C 0.0033 0.0016 'International Tables Vol C Tables 4.2.6.8 and 6.1.1.4'
H H 0.0000 0.0000 'International Tables Vol C Tables 4.2.6.8 and 6.1.1.4'
N N 0.0061 0.0033 'International Tables Vol C Tables 4.2.6.8 and 6.1.1.4'
O O 0.0106 0.0060 'International Tables Vol C Tables 4.2.6.8 and 6.1.1.4'
Ni Ni 0.3393 1.1124 'International Tables Vol C Tables 4.2.6.8 and 6.1.1.4'

loop_
_geom_angle_atom_site_label_1
_geom_angle_atom_site_label_2
_geom_angle_atom_site_label_3
_geom_angle_site_symmetry_1
_geom_angle_site_symmetry_3
_geom_angle
O24 Ni1 N31 . . 95.65(6)
O24 Ni1 N21 . . 176.24(6)
N31 Ni1 N21 . . 82.88(6)
O24 Ni1 N11 . . 102.50(6)
N31 Ni1 N11 . . 88.32(6)
N21 Ni1 N11 . . 80.95(6)
O24 Ni1 O34 . . 87.32(5)
N31 Ni1 O34 . . 177.01(5)
N21 Ni1 O34 . . 94.17(6)
N11 Ni1 O34 . . 90.80(5)
O24 Ni1 O1W . . 88.92(5)
N31 Ni1 O1W . . 90.39(6)
N21 Ni1 O1W . . 87.62(6)
N11 Ni1 O1W . . 168.58(6)
O34 Ni1 O1W . . 89.92(5)
O4W Ni2 N32 . . 174.15(7)
O4W Ni2 O2W . . 91.77(6)
N32 Ni2 O2W . . 87.28(6)
O4W Ni2 O3W . . 89.55(6)
N32 Ni2 O3W . . 96.25(6)
O2W Ni2 O3W . . 92.61(6)
O4W Ni2 N22 . . 90.77(7)
N32 Ni2 N22 . . 83.48(7)
O2W Ni2 N22 . . 91.06(6)
O3W Ni2 N22 . . 176.31(6)
O4W Ni2 N12 . . 93.58(6)
N32 Ni2 N12 . . 86.57(6)
O2W Ni2 N12 . . 170.22(6)
O3W Ni2 N12 . . 95.61(6)
N22 Ni2 N12 . . 80.70(6)
C51 N11 C11 . . 118.44(17)
C51 N11 Ni1 . . 113.61(13)
C11 N11 Ni1 . . 127.95(14)
C61 N21 C71 . . 115.25(19)
C61 N21 Ni1 . . 108.77(12)
C71 N21 Ni1 . . 108.88(12)
C61 N21 H21N . . 109.8(15)
C71 N21 H21N . . 108.7(15)
Ni1 N21 H21N . . 104.9(15)
C121 N31 C81 . . 118.80(17)
C121 N31 Ni1 . . 126.87(13)
C81 N31 Ni1 . . 114.23(13)
N11 C11 C21 . . 122.5(2)
N11 C11 H11 . . 118.7
C21 C11 H11 . . 118.7
C11 C21 C31 . . 118.8(2)
C11 C21 H21 . . 120.6
C31 C21 H21 . . 120.6
C41 C31 C21 . . 118.9(2)
C41 C31 H31 . . 120.6
C21 C31 H31 . . 120.6
C31 C41 C51 . . 119.8(2)
C31 C41 H41 . . 120.1
C51 C41 H41 . . 120.1
N11 C51 C41 . . 121.5(2)
N11 C51 C61 . . 116.53(17)
C41 C51 C61 . . 121.9(2)
N21 C61 C51 . . 112.56(16)
N21 C61 H61A . . 109.1
C51 C61 H61A . . 109.1
N21 C61 H61B . . 109.1
C51 C61 H61B . . 109.1
H61A C61 H61B . . 107.8
N21 C71 C81 . . 113.87(16)
N21 C71 H71A . . 108.8
C81 C71 H71A . . 108.8
N21 C71 H71B . . 108.8
C81 C71 H71B . . 108.8
H71A C71 H71B . . 107.7
N31 C81 C91 . . 121.2(2)
N31 C81 C71 . . 116.60(18)
C91 C81 C71 . . 122.08(19)
C101 C91 C81 . . 119.3(2)
C101 C91 H91 . . 120.3
C81 C91 H91 . . 120.3
C91 C101 C111 . . 119.2(2)
C91 C101 H101 . . 120.4
C111 C101 H101 . . 120.4
C121 C111 C101 . . 118.5(2)
C121 C111 H111 . . 120.8
C101 C111 H111 . . 120.8
N31 C121 C111 . . 122.9(2)
N31 C121 H121 . . 118.5
C111 C121 H121 . . 118.5
C12 N12 C52 . . 118.14(16)
C12 N12 Ni2 . . 128.48(13)
C52 N12 Ni2 . . 112.71(12)
C72 N22 C62 . . 115.19(17)
C72 N22 Ni2 . . 109.51(12)
C62 N22 Ni2 . . 106.37(12)
C72 N22 H22N . . 107.9(16)
C62 N22 H22N . . 107.6(16)
Ni2 N22 H22N . . 110.3(16)
C122 N32 C82 . . 118.79(17)
C122 N32 Ni2 . . 127.29(14)
C82 N32 Ni2 . . 113.88(13)
N12 C12 C22 . . 123.12(19)
N12 C12 H12 . . 118.4
C22 C12 H12 . . 118.4
C12 C22 C32 . . 118.7(2)
C12 C22 H22 . . 120.6
C32 C22 H22 . . 120.6
C22 C32 C42 . . 118.95(19)
C22 C32 H32 . . 120.5
C42 C32 H32 . . 120.5
C32 C42 C52 . . 119.2(2)
C32 C42 H42 . . 120.4
C52 C42 H42 . . 120.4
N12 C52 C42 . . 121.82(19)
N12 C52 C62 . . 115.34(17)
C42 C52 C62 . . 122.84(18)
N22 C62 C52 . . 110.56(15)
N22 C62 H62A . . 109.5
C52 C62 H62A . . 109.5
N22 C62 H62B . . 109.5
C52 C62 H62B . . 109.5
H62A C62 H62B . . 108.1
N22 C72 C82 . . 114.44(16)
N22 C72 H72A . . 108.6
C82 C72 H72A . . 108.6
N22 C72 H72B . . 108.6
C82 C72 H72B . . 108.6
H72A C72 H72B . . 107.6
N32 C82 C92 . . 121.1(2)
N32 C82 C72 . . 117.32(17)
C92 C82 C72 . . 121.54(19)
C102 C92 C82 . . 119.4(2)
C102 C92 H92 . . 120.3
C82 C92 H92 . . 120.3
C92 C102 C112 . . 119.7(2)
C92 C102 H102 . . 120.1
C112 C102 H102 . . 120.1
C122 C112 C102 . . 117.7(2)
C122 C112 H112 . . 121.1
C102 C112 H112 . . 121.1
N32 C122 C112 . . 123.3(2)
N32 C122 H122 . . 118.4
C112 C122 H122 . . 118.4
C23 C13 C33 . 2_675 121.54(16)
C23 C13 H13 . . 119.2
C33 C13 H13 2_675 . 119.2
C13 C23 C33 . . 118.50(15)
C13 C23 C43 . . 119.30(15)
C33 C23 C43 . . 122.14(15)
C23 C33 C13 . 2_675 119.95(15)
C23 C33 C53 . . 121.16(15)
C13 C33 C53 2_675 . 118.89(15)
O23 C43 O13 . . 125.05(17)
O23 C43 C23 . . 117.32(15)
O13 C43 C23 . . 117.60(15)
O43 C53 O33 . . 125.45(17)
O43 C53 C33 . . 116.74(15)
O33 C53 C33 . . 117.81(15)
C44 O24 Ni1 . . 119.20(11)
C54 O34 Ni1 . . 125.34(11)
C34 C14 C24 2_676 . 122.74(16)
C34 C14 H14 2_676 . 118.6
C24 C14 H14 . . 118.6
C14 C24 C34 . . 118.73(15)
C14 C24 C44 . . 116.35(15)
C34 C24 C44 . . 124.91(15)
C14 C34 C24 2_676 . 118.54(15)
C14 C34 C54 2_676 . 118.87(15)
C24 C34 C54 . . 122.59(15)
O14 C44 O24 . . 124.36(16)
O14 C44 C24 . . 117.95(15)
O24 C44 C24 . . 117.36(15)
O44 C54 O34 . . 123.66(16)
O44 C54 C34 . . 117.88(15)
O34 C54 C34 . . 118.45(15)
Ni1 O1W H1WA . . 120.3(14)
Ni1 O1W H1WB . . 120.8(14)
H1WA O1W H1WB . . 106.1(13)
Ni2 O2W H2WA . . 122.1(14)
Ni2 O2W H2WB . . 128.8(15)
H2WA O2W H2WB . . 109.0(14)
Ni2 O3W H3WA . . 116.2(15)
Ni2 O3W H3WB . . 97.6(13)
H3WA O3W H3WB . . 107.7(13)
Ni2 O4W H4WA . . 121.5(15)
Ni2 O4W H4WB . . 129.7(15)
H4WA O4W H4WB . . 108.7(15)
H5WA O5W H5WB . . 105.7(14)
H6WA O6W H6WB . . 105.7(15)
H7WA O7W H7WB . . 109.3(14)

loop_
_geom_bond_atom_site_label_1
_geom_bond_atom_site_label_2
_geom_bond_site_symmetry_2
_geom_bond_distance
_geom_bond_publ_flag
Ni1 O24 . 2.0437(12) y
Ni1 N31 . 2.0512(15) y
Ni1 N21 . 2.0764(16) y
Ni1 N11 . 2.0852(15) y
Ni1 O34 . 2.0950(13) y
Ni1 O1W . 2.1241(13) y
Ni2 O4W . 2.0448(13) y
Ni2 N32 . 2.0528(16) y
Ni2 O2W . 2.0668(13) y
Ni2 O3W . 2.0695(13) y
Ni2 N22 . 2.0778(16) y
Ni2 N12 . 2.0995(15) y
N11 C51 . 1.335(2) ?
N11 C11 . 1.342(2) ?
N21 C61 . 1.460(3) ?
N21 C71 . 1.472(3) ?
N21 H21N . 0.850(9) ?
N31 C121 . 1.336(2) ?
N31 C81 . 1.342(2) ?
C11 C21 . 1.373(3) ?
C11 H11 . 0.9300 ?
C21 C31 . 1.375(4) ?
C21 H21 . 0.9300 ?
C31 C41 . 1.367(4) ?
C31 H31 . 0.9300 ?
C41 C51 . 1.379(3) ?
C41 H41 . 0.9300 ?
C51 C61 . 1.500(3) ?
C61 H61A . 0.9700 ?
C61 H61B . 0.9700 ?
C71 C81 . 1.503(3) ?
C71 H71A . 0.9700 ?
C71 H71B . 0.9700 ?
C81 C91 . 1.388(3) ?
C91 C101 . 1.378(4) ?
C91 H91 . 0.9300 ?
C101 C111 . 1.378(3) ?
C101 H101 . 0.9300 ?
C111 C121 . 1.376(3) ?
C111 H111 . 0.9300 ?
C121 H121 . 0.9300 ?
N12 C12 . 1.338(2) ?
N12 C52 . 1.346(2) ?
N22 C72 . 1.469(3) ?
N22 C62 . 1.473(3) ?
N22 H22N . 0.842(9) ?
N32 C122 . 1.337(3) ?
N32 C82 . 1.342(2) ?
C12 C22 . 1.375(3) ?
C12 H12 . 0.9300 ?
C22 C32 . 1.379(3) ?
C22 H22 . 0.9300 ?
C32 C42 . 1.380(3) ?
C32 H32 . 0.9300 ?
C42 C52 . 1.385(3) ?
C42 H42 . 0.9300 ?
C52 C62 . 1.507(3) ?
C62 H62A . 0.9700 ?
C62 H62B . 0.9700 ?
C72 C82 . 1.510(3) ?
C72 H72A . 0.9700 ?
C72 H72B . 0.9700 ?
C82 C92 . 1.388(3) ?
C92 C102 . 1.370(3) ?
C92 H92 . 0.9300 ?
C102 C112 . 1.385(4) ?
C102 H102 . 0.9300 ?
C112 C122 . 1.375(3) ?
C112 H112 . 0.9300 ?
C122 H122 . 0.9300 ?
O13 C43 . 1.260(2) ?
O23 C43 . 1.244(2) ?
O33 C53 . 1.246(2) ?
O43 C53 . 1.244(2) ?
C13 C23 . 1.391(2) ?
C13 C33 2_675 1.397(2) ?
C13 H13 . 0.9300 ?
C23 C33 . 1.394(2) ?
C23 C43 . 1.527(2) ?
C33 C13 2_675 1.397(2) ?
C33 C53 . 1.517(2) ?
O14 C44 . 1.240(2) ?
O24 C44 . 1.273(2) ?
O34 C54 . 1.269(2) ?
O44 C54 . 1.249(2) ?
C14 C34 2_676 1.391(2) ?
C14 C24 . 1.393(2) ?
C14 H14 . 0.9300 ?
C24 C34 . 1.405(2) ?
C24 C44 . 1.511(2) ?
C34 C14 2_676 1.391(2) ?
C34 C54 . 1.515(2) ?
O1W H1WA . 0.847(9) ?
O1W H1WB . 0.845(9) ?
O2W H2WA . 0.835(9) ?
O2W H2WB . 0.830(9) ?
O3W H3WA . 0.836(9) ?
O3W H3WB . 0.837(9) ?
O4W H4WA . 0.833(9) ?
O4W H4WB . 0.833(9) ?
O5W H5WA . 0.850(9) ?
O5W H5WB . 0.843(9) ?
O6W H6WA . 0.849(10) ?
O6W H6WB . 0.846(10) ?
O7W H7WA . 0.820(9) ?
O7W H7WB . 0.837(9) ?

loop_
_geom_hbond_atom_site_label_D
_geom_hbond_atom_site_label_H
_geom_hbond_atom_site_label_A
_geom_hbond_site_symmetry_A
_geom_hbond_distance_DH
_geom_hbond_distance_HA
_geom_hbond_distance_DA
_geom_hbond_angle_DHA
N21 H21N O34 2_766 0.85(2) 2.147(17) 2.978(2) 166(2)
O1W H1WA O44 2_766 0.847(17) 1.988(16) 2.827(2) 170.4(18)
O1W H1WB O5W . 0.846(18) 1.962(18) 2.793(3) 166.6(19)
O5W H5WA O14 . 0.850(11) 1.978(11) 2.821(2) 171.8(19)
O5W H5WB O14 2_666 0.84(2) 2.02(2) 2.852(2) 167.4(17)
C21 H21 O5W 1_565 0.93 2.59 3.375(3) 142
C31 H31 O44 2_776 0.93 2.59 3.435(4) 151
N22 H22N O23 . 0.84(2) 2.296(12) 3.139(2) 177(3)
O2W H2WA O33 2_665 0.84(2) 1.91(2) 2.742(2) 173(2)
O2W H2WB O13 . 0.830(10) 1.968(10) 2.797(2) 179(3)
O3W H3WA O13 2_665 0.835(17) 1.792(17) 2.627(2) 177.1(19)
O3W H3WB O7W 2_765 0.837(14) 1.921(14) 2.742(2) 166.7(15)
O4W H4WA O33 . 0.833(19) 1.814(19) 2.642(2) 173(2)
O4W H4WB O43 2_765 0.832(15) 1.889(17) 2.677(2) 157.6(19)
O6W H6WA O23 . 0.850(17) 2.054(16) 2.896(2) 171(3)
O7W H7WA O3W 1_565 0.820(12) 2.069(10) 2.816(2) 151.2(16)
O7W H7WB O43 . 0.840(19) 1.87(2) 2.705(2) 174(2)
C12 H12 O7W 1_545 0.93 2.51 3.435(3) 176
O6W H6WB O24 . 0.85(2) 2.21(2) 3.025(2) 160(3)
C72 H72B O5W . 0.97 2.60 3.490(3) 153

loop_
_geom_torsion_atom_site_label_1
_geom_torsion_atom_site_label_2
_geom_torsion_atom_site_label_3
_geom_torsion_atom_site_label_4
_geom_torsion_site_symmetry_1
_geom_torsion_site_symmetry_4
_geom_torsion
O24 Ni1 N11 C51 . . 169.15(13)
N31 Ni1 N11 C51 . . -95.43(13)
N21 Ni1 N11 C51 . . -12.38(13)
O34 Ni1 N11 C51 . . 81.72(13)
O1W Ni1 N11 C51 . . -11.8(4)
O24 Ni1 N11 C11 . . -11.38(17)
N31 Ni1 N11 C11 . . 84.03(17)
N21 Ni1 N11 C11 . . 167.09(17)
O34 Ni1 N11 C11 . . -98.82(16)
O1W Ni1 N11 C11 . . 167.6(3)
N31 Ni1 N21 C61 . . 112.18(14)
N11 Ni1 N21 C61 . . 22.76(13)
O34 Ni1 N21 C61 . . -67.39(14)
O1W Ni1 N21 C61 . . -157.13(14)
N31 Ni1 N21 C71 . . -14.15(15)
N11 Ni1 N21 C71 . . -103.57(15)
O34 Ni1 N21 C71 . . 166.28(15)
O1W Ni1 N21 C71 . . 76.54(15)
O24 Ni1 N31 C121 . . 12.69(16)
N21 Ni1 N31 C121 . . -170.79(17)
N11 Ni1 N31 C121 . . -89.70(16)
O1W Ni1 N31 C121 . . 101.65(16)
O24 Ni1 N31 C81 . . -171.06(14)
N21 Ni1 N31 C81 . . 5.45(14)
N11 Ni1 N31 C81 . . 86.54(14)
O1W Ni1 N31 C81 . . -82.11(14)
C51 N11 C11 C21 . . -2.4(3)
Ni1 N11 C11 C21 . . 178.11(16)
N11 C11 C21 C31 . . 1.2(3)
C11 C21 C31 C41 . . 0.5(4)
C21 C31 C41 C51 . . -0.9(4)
C11 N11 C51 C41 . . 2.0(3)
Ni1 N11 C51 C41 . . -178.51(18)
C11 N11 C51 C61 . . 179.36(18)
Ni1 N11 C51 C61 . . -1.1(2)
C31 C41 C51 N11 . . -0.3(4)
C31 C41 C51 C61 . . -177.6(2)
C71 N21 C61 C51 . . 92.9(2)
Ni1 N21 C61 C51 . . -29.7(2)
N11 C51 C61 N21 . . 21.2(3)
C41 C51 C61 N21 . . -161.5(2)
C61 N21 C71 C81 . . -102.0(2)
Ni1 N21 C71 C81 . . 20.5(2)
C121 N31 C81 C91 . . -1.5(3)
Ni1 N31 C81 C91 . . -178.03(18)
C121 N31 C81 C71 . . -178.55(19)
Ni1 N31 C81 C71 . . 4.9(2)
N21 C71 C81 N31 . . -17.5(3)
N21 C71 C81 C91 . . 165.4(2)
N31 C81 C91 C101 . . 0.9(4)
C71 C81 C91 C101 . . 177.9(2)
C81 C91 C101 C111 . . -0.1(4)
C91 C101 C111 C121 . . -0.2(4)
C81 N31 C121 C111 . . 1.2(3)
Ni1 N31 C121 C111 . . 177.28(16)
C101 C111 C121 N31 . . -0.4(3)
O4W Ni2 N12 C12 . . -112.57(17)
N32 Ni2 N12 C12 . . 73.28(16)
O3W Ni2 N12 C12 . . -22.67(17)
N22 Ni2 N12 C12 . . 157.23(17)
O4W Ni2 N12 C52 . . 77.12(14)
N32 Ni2 N12 C52 . . -97.02(14)
O3W Ni2 N12 C52 . . 167.02(13)
N22 Ni2 N12 C52 . . -13.07(13)
O4W Ni2 N22 C72 . . 170.62(14)
N32 Ni2 N22 C72 . . -8.30(14)
O2W Ni2 N22 C72 . . 78.84(14)
N12 Ni2 N22 C72 . . -95.87(14)
O4W Ni2 N22 C62 . . -64.30(13)
N32 Ni2 N22 C62 . . 116.78(13)
O2W Ni2 N22 C62 . . -156.09(13)
N12 Ni2 N22 C62 . . 29.21(13)
O2W Ni2 N32 C122 . . 93.37(17)
O3W Ni2 N32 C122 . . 1.04(17)
N22 Ni2 N32 C122 . . -175.25(17)
N12 Ni2 N32 C122 . . -94.24(17)
O2W Ni2 N32 C82 . . -88.96(13)
O3W Ni2 N32 C82 . . 178.71(13)
N22 Ni2 N32 C82 . . 2.42(13)
N12 Ni2 N32 C82 . . 83.44(13)
C52 N12 C12 C22 . . -1.1(3)
Ni2 N12 C12 C22 . . -170.96(15)
N12 C12 C22 C32 . . -0.6(3)
C12 C22 C32 C42 . . 1.3(3)
C22 C32 C42 C52 . . -0.3(3)
C12 N12 C52 C42 . . 2.1(3)
Ni2 N12 C52 C42 . . 173.49(16)
C12 N12 C52 C62 . . -178.17(18)
Ni2 N12 C52 C62 . . -6.8(2)
C32 C42 C52 N12 . . -1.4(3)
C32 C42 C52 C62 . . 178.9(2)
C72 N22 C62 C52 . . 80.8(2)
Ni2 N22 C62 C52 . . -40.7(2)
N12 C52 C62 N22 . . 32.6(3)
C42 C52 C62 N22 . . -147.7(2)
C62 N22 C72 C82 . . -107.2(2)
Ni2 N22 C72 C82 . . 12.6(2)
C122 N32 C82 C92 . . 0.2(3)
Ni2 N32 C82 C92 . . -177.70(15)
C122 N32 C82 C72 . . -177.90(18)
Ni2 N32 C82 C72 . . 4.2(2)
N22 C72 C82 N32 . . -11.7(3)
N22 C72 C82 C92 . . 170.26(19)
N32 C82 C92 C102 . . -1.4(3)
C72 C82 C92 C102 . . 176.6(2)
C82 C92 C102 C112 . . 1.7(3)
C92 C102 C112 C122 . . -0.8(3)
C82 N32 C122 C112 . . 0.8(3)
Ni2 N32 C122 C112 . . 178.38(16)
C102 C112 C122 N32 . . -0.5(3)
C33 C13 C23 C33 2_675 . -0.6(3)
C33 C13 C23 C43 2_675 . 176.80(15)
C13 C23 C33 C13 . 2_675 0.5(3)
C43 C23 C33 C13 . 2_675 -176.73(15)
C13 C23 C33 C53 . . -179.70(16)
C43 C23 C33 C53 . . 3.0(2)
C13 C23 C43 O23 . . -96.9(2)
C33 C23 C43 O23 . . 80.4(2)
C13 C23 C43 O13 . . 81.3(2)
C33 C23 C43 O13 . . -101.4(2)
C23 C33 C53 O43 . . -137.43(19)
C13 C33 C53 O43 2_675 . 42.3(2)
C23 C33 C53 O33 . . 42.3(2)
C13 C33 C53 O33 2_675 . -137.96(18)
N31 Ni1 O24 C44 . . -173.47(13)
N11 Ni1 O24 C44 . . -83.95(13)
O34 Ni1 O24 C44 . . 6.28(13)
O1W Ni1 O24 C44 . . 96.25(13)
O24 Ni1 O34 C54 . . -82.65(14)
N21 Ni1 O34 C54 . . 100.82(14)
N11 Ni1 O34 C54 . . 19.83(14)
O1W Ni1 O34 C54 . . -171.57(14)
C34 C14 C24 C34 2_676 . -0.4(3)
C34 C14 C24 C44 2_676 . -178.86(16)
C14 C24 C34 C14 . 2_676 0.4(3)
C44 C24 C34 C14 . 2_676 178.70(16)
C14 C24 C34 C54 . . -179.04(15)
C44 C24 C34 C54 . . -0.7(3)
Ni1 O24 C44 O14 . . -118.09(17)
Ni1 O24 C44 C24 . . 68.69(17)
C14 C24 C44 O14 . . -74.9(2)
C34 C24 C44 O14 . . 106.7(2)
C14 C24 C44 O24 . . 98.72(18)
C34 C24 C44 O24 . . -79.6(2)
Ni1 O34 C54 O44 . . -124.30(17)
Ni1 O34 C54 C34 . . 56.8(2)
C14 C34 C54 O44 2_676 . 15.3(2)
C24 C34 C54 O44 . . -165.23(17)
C14 C34 C54 O34 2_676 . -165.70(16)
C24 C34 C54 O34 . . 13.7(2)
